data_7116053
loop_
_publ_author_name
'P. Steiniger'
'G. Bendt'
'D. Blaser'
'C. Wolper'
'S. Schulz'

_publ_section_title
;
 Germane vs. digermane formation
;
_journal_name_full Chem.Commun.
_journal_page_first 15461
_journal_paper_doi 10.1039/C4cc07921C
_journal_volume 50
_journal_year 2014
_chemical_formula_moiety 'C24 H58 Ge2 N4 S2 Si2'
_chemical_formula_sum 'C24 H58 Ge2 N4 S2 Si2'
_chemical_formula_weight 668.22
_chemical_name_systematic
;
 ?
;
_space_group_crystal_system monoclinic
_space_group_IT_number 14
_space_group_name_Hall '-P 2ybc'
_space_group_name_H-M_alt 'P 1 21/c 1'
_symmetry_space_group_name_Hall '-P 2ybc'
_symmetry_space_group_name_H-M 'P 1 21/c 1'
_atom_sites_solution_hydrogens geom
_atom_sites_solution_primary direct
_atom_sites_solution_secondary difmap
_audit_creation_method SHELXL-2013
_cell_angle_alpha 90
_cell_angle_beta 109.874(4)
_cell_angle_gamma 90
_cell_formula_units_Z 4
_cell_length_a 11.9171(8)
_cell_length_b 17.7348(12)
_cell_length_c 17.6945(10)
_cell_measurement_reflns_used 40556
_cell_measurement_temperature 180(1)
_cell_measurement_theta_max 32.50
_cell_measurement_theta_min 2.30
_cell_volume 3517.0(4)
_computing_cell_refinement 'BRUKER D8 KAPPA APEX 2 Vers. 3.0-2009'
_computing_data_collection 'BRUKER D8 KAPPA APEX 2 Vers. 3.0-2009'
_computing_data_reduction 'BRUKER D8 KAPPA APEX 2 Vers. 3.0-2009'
_computing_molecular_graphics 'BRUKER AXS Inc. 2008 Vers. 2008/4'
_computing_publication_material 'BRUKER AXS Inc. 2013 Vers. 2013/4'
_computing_structure_refinement 'BRUKER AXS Inc. 2013 Vers. 2013/4'
_computing_structure_solution 'BRUKER D8 KAPPA APEX 2 Vers. 3.0-2009'
_diffrn_ambient_temperature 180(1)
_diffrn_detector_area_resol_mean 512
_diffrn_measured_fraction_theta_full 0.996
_diffrn_measured_fraction_theta_max 0.984
_diffrn_measurement_device_type
; 
 Bruker D8 KAPPA series II with APEX II area detector system
;
_diffrn_measurement_method
;
 Data collection strategy APEX 2/COSMO
;
_diffrn_radiation_monochromator 'Triumph Goebel mirror'
_diffrn_radiation_type MoK\a
_diffrn_radiation_wavelength 0.71073
_diffrn_reflns_av_R_equivalents 0.0634
_diffrn_reflns_av_unetI/netI 0.0506
_diffrn_reflns_Laue_measured_fraction_full 0.996
_diffrn_reflns_Laue_measured_fraction_max 0.984
_diffrn_reflns_limit_h_max 18
_diffrn_reflns_limit_h_min -17
_diffrn_reflns_limit_k_max 26
_diffrn_reflns_limit_k_min -26
_diffrn_reflns_limit_l_max 26
_diffrn_reflns_limit_l_min -25
_diffrn_reflns_number 81721
_diffrn_reflns_point_group_measured_fraction_full 0.996
_diffrn_reflns_point_group_measured_fraction_max 0.984
_diffrn_reflns_theta_full 25.242
_diffrn_reflns_theta_max 32.890
_diffrn_reflns_theta_min 1.817
_diffrn_source 'sealed X-RAY tube'
_exptl_absorpt_coefficient_mu 1.915
_exptl_absorpt_correction_T_max 0.75
_exptl_absorpt_correction_T_min 0.56
_exptl_absorpt_correction_type multi-scan
_exptl_absorpt_process_details
; 
 BRUKER AXS SMART APEX 2 Vers. 3.0-2009
 R.H. Blessing, Acta Cryst. (1995) A51 33-38 
;
_exptl_crystal_colour colourless
_exptl_crystal_density_diffrn 1.262
_exptl_crystal_description block
_exptl_crystal_F_000 1416
_exptl_crystal_size_max 0.380
_exptl_crystal_size_mid 0.330
_exptl_crystal_size_min 0.270
_refine_diff_density_max 0.779
_refine_diff_density_min -1.009
_refine_diff_density_rms 0.105
_refine_ls_extinction_method none
_refine_ls_goodness_of_fit_ref 1.035
_refine_ls_hydrogen_treatment constr
_refine_ls_matrix_type full
_refine_ls_number_parameters 325
_refine_ls_number_reflns 13009
_refine_ls_number_restraints 0
_refine_ls_restrained_S_all 1.035
_refine_ls_R_factor_all 0.0862
_refine_ls_R_factor_gt 0.0594
_refine_ls_shift/su_max 0.001
_refine_ls_shift/su_mean 0.000
_refine_ls_structure_factor_coef Fsqd
_refine_ls_weighting_details 'w=1/[\s^2^(Fo^2^)+(0.0383P)^2^+14.8765P] where P=(Fo^2^+2Fc^2^)/3'
_refine_ls_weighting_scheme calc
_refine_ls_wR_factor_gt 0.1313
_refine_ls_wR_factor_ref 0.1467
_reflns_Friedel_coverage 0.000
_reflns_number_gt 10491
_reflns_number_total 13009
_reflns_threshold_expression 'I > 2\s(I)'
_cod_data_source_file c4cc07921c2.cif
_cod_data_source_block pst_014s
_cod_database_code 7116053
_shelx_space_group_comment
;
The symmetry employed for this shelxl refinement is uniquely defined
by the following loop, which should always be used as a source of
symmetry information in preference to the above space-group names.
They are only intended as comments.
;
_shelx_estimated_absorpt_t_min 0.530
_shelx_estimated_absorpt_t_max 0.626
_shelxl_version_number 2013-4

loop_
_space_group_symop_operation_xyz
'x, y, z'
'-x, y+1/2, -z+1/2'
'-x, -y, -z'
'x, -y-1/2, z-1/2'

loop_
_atom_site_label
_atom_site_type_symbol
_atom_site_fract_x
_atom_site_fract_y
_atom_site_fract_z
_atom_site_U_iso_or_equiv
_atom_site_adp_type
_atom_site_occupancy
_atom_site_site_symmetry_order
_atom_site_calc_flag
_atom_site_refinement_flags_posn
_atom_site_refinement_flags_adp
_atom_site_refinement_flags_occupancy
_atom_site_disorder_assembly
_atom_site_disorder_group
Ge1 Ge 0.29426(4) 0.32966(2) 0.23351(3) 0.02044(8) Uani 1 1 d . . . . .
Ge2 Ge 0.13528(4) 0.39147(2) 0.27161(3) 0.02286(9) Uani 1 1 d . . . . .
Si1 Si 0.52622(11) 0.34867(7) 0.27021(10) 0.0330(3) Uani 1 1 d . . . . .
Si2 Si 0.00933(13) 0.51612(7) 0.22805(9) 0.0335(3) Uani 1 1 d . . . . .
S1 S 0.19549(11) 0.24210(7) 0.14589(8) 0.0361(3) Uani 1 1 d . . . . .
S2 S 0.11054(12) 0.31169(8) 0.36202(8) 0.0384(3) Uani 1 1 d . . . . .
N1 N 0.4354(3) 0.2956(2) 0.3086(2) 0.0255(7) Uani 1 1 d . . . . .
N2 N 0.3985(3) 0.3866(2) 0.2002(3) 0.0310(8) Uani 1 1 d . . . . .
N3 N 0.1477(4) 0.4926(2) 0.2984(2) 0.0329(8) Uani 1 1 d . . . . .
N4 N -0.0063(3) 0.4227(2) 0.1958(2) 0.0247(7) Uani 1 1 d . . . . .
C1 C 0.4617(4) 0.2457(3) 0.3781(3) 0.0328(9) Uani 1 1 d . . . . .
C2 C 0.4627(6) 0.2894(4) 0.4527(3) 0.0506(14) Uani 1 1 d . . . . .
H2A H 0.5231 0.3292 0.4641 0.076 Uiso 1 1 calc R U . . .
H2B H 0.4815 0.2549 0.4986 0.076 Uiso 1 1 calc R U . . .
H2C H 0.3840 0.3120 0.4432 0.076 Uiso 1 1 calc R U . . .
C3 C 0.3659(5) 0.1838(3) 0.3615(3) 0.0401(11) Uani 1 1 d . . . . .
H3A H 0.2871 0.2071 0.3491 0.060 Uiso 1 1 calc R U . . .
H3B H 0.3823 0.1516 0.4091 0.060 Uiso 1 1 calc R U . . .
H3C H 0.3673 0.1531 0.3158 0.060 Uiso 1 1 calc R U . . .
C4 C 0.5840(5) 0.2087(4) 0.3941(4) 0.0556(16) Uani 1 1 d . . . . .
H4A H 0.5836 0.1802 0.3466 0.083 Uiso 1 1 calc R U . . .
H4B H 0.6010 0.1744 0.4401 0.083 Uiso 1 1 calc R U . . .
H4C H 0.6457 0.2478 0.4060 0.083 Uiso 1 1 calc R U . . .
C5 C 0.3764(5) 0.4401(3) 0.1334(3) 0.0365(11) Uani 1 1 d . . . . .
C6 C 0.4870(8) 0.4950(5) 0.1561(6) 0.057(2) Uiso 0.75 1 d . . P A 1
H6A H 0.4817 0.5270 0.1099 0.086 Uiso 0.75 1 calc R U P A 1
H6B H 0.5607 0.4653 0.1710 0.086 Uiso 0.75 1 calc R U P A 1
H6C H 0.4874 0.5267 0.2016 0.086 Uiso 0.75 1 calc R U P A 1
C7 C 0.2710(7) 0.4871(4) 0.1246(5) 0.0415(15) Uiso 0.75 1 d . . P A 1
H7A H 0.2650 0.5267 0.0848 0.062 Uiso 0.75 1 calc R U P A 1
H7B H 0.2787 0.5102 0.1764 0.062 Uiso 0.75 1 calc R U P A 1
H7C H 0.1992 0.4556 0.1068 0.062 Uiso 0.75 1 calc R U P A 1
C8 C 0.3714(10) 0.3996(6) 0.0601(6) 0.066(3) Uiso 0.75 1 d . . P A 1
H8A H 0.4445 0.3700 0.0703 0.100 Uiso 0.75 1 calc R U P A 1
H8B H 0.3641 0.4359 0.0169 0.100 Uiso 0.75 1 calc R U P A 1
H8C H 0.3022 0.3657 0.0440 0.100 Uiso 0.75 1 calc R U P A 1
C6A C 0.344(3) 0.5120(15) 0.1616(17) 0.054(6) Uiso 0.25 1 d . . P A 2
H6A1 H 0.2734 0.5049 0.1771 0.081 Uiso 0.25 1 calc R U P A 2
H6A2 H 0.3270 0.5495 0.1184 0.081 Uiso 0.25 1 calc R U P A 2
H6A3 H 0.4107 0.5297 0.2081 0.081 Uiso 0.25 1 calc R U P A 2
C7A C 0.253(3) 0.4152(18) 0.0582(18) 0.063(7) Uiso 0.25 1 d . . P A 2
H7A1 H 0.1904 0.4020 0.0798 0.094 Uiso 0.25 1 calc R U P A 2
H7A2 H 0.2709 0.3716 0.0301 0.094 Uiso 0.25 1 calc R U P A 2
H7A3 H 0.2268 0.4574 0.0205 0.094 Uiso 0.25 1 calc R U P A 2
C8A C 0.470(2) 0.4457(14) 0.0990(15) 0.047(5) Uiso 0.25 1 d . . P A 2
H8A1 H 0.4555 0.4899 0.0638 0.071 Uiso 0.25 1 calc R U P A 2
H8A2 H 0.4699 0.4001 0.0678 0.071 Uiso 0.25 1 calc R U P A 2
H8A3 H 0.5469 0.4508 0.1421 0.071 Uiso 0.25 1 calc R U P A 2
C9 C 0.6204(5) 0.2922(3) 0.2258(4) 0.0505(15) Uani 1 1 d . . . . .
H9A H 0.5783 0.2457 0.2025 0.076 Uiso 1 1 calc R U . . .
H9B H 0.6960 0.2795 0.2678 0.076 Uiso 1 1 calc R U . . .
H9C H 0.6363 0.3217 0.1837 0.076 Uiso 1 1 calc R U . . .
C10 C 0.6267(5) 0.4172(4) 0.3404(5) 0.064(2) Uani 1 1 d . . . . .
H10A H 0.6700 0.4463 0.3120 0.096 Uiso 1 1 calc R U . . .
H10B H 0.6839 0.3901 0.3854 0.096 Uiso 1 1 calc R U . . .
H10C H 0.5794 0.4516 0.3609 0.096 Uiso 1 1 calc R U . . .
C11 C 0.2329(6) 0.5335(3) 0.3649(4) 0.0525(16) Uani 1 1 d . . . . .
C12 C 0.2560(14) 0.6146(8) 0.3297(9) 0.056(3) Uiso 0.5 1 d . . P B 1
H12A H 0.3102 0.6447 0.3734 0.084 Uiso 0.5 1 calc R U P B 1
H12B H 0.1799 0.6412 0.3067 0.084 Uiso 0.5 1 calc R U P B 1
H12C H 0.2918 0.6066 0.2880 0.084 Uiso 0.5 1 calc R U P B 1
C13 C 0.1864(17) 0.5496(11) 0.4289(11) 0.073(5) Uiso 0.5 1 d . . P B 1
H13A H 0.1403 0.5062 0.4365 0.110 Uiso 0.5 1 calc R U P B 1
H13B H 0.1347 0.5941 0.4148 0.110 Uiso 0.5 1 calc R U P B 1
H13C H 0.2528 0.5593 0.4788 0.110 Uiso 0.5 1 calc R U P B 1
C14 C 0.3390(15) 0.4909(9) 0.4014(10) 0.061(4) Uiso 0.5 1 d . . P B 1
H14A H 0.3189 0.4435 0.4221 0.091 Uiso 0.5 1 calc R U P B 1
H14B H 0.3940 0.5200 0.4457 0.091 Uiso 0.5 1 calc R U P B 1
H14C H 0.3770 0.4801 0.3614 0.091 Uiso 0.5 1 calc R U P B 1
C12A C 0.2211(17) 0.6134(10) 0.3561(12) 0.076(5) Uiso 0.5 1 d . . P B 2
H12D H 0.1661 0.6255 0.3022 0.114 Uiso 0.5 1 calc R U P B 2
H12E H 0.2994 0.6357 0.3636 0.114 Uiso 0.5 1 calc R U P B 2
H12F H 0.1898 0.6337 0.3964 0.114 Uiso 0.5 1 calc R U P B 2
C13A C 0.195(2) 0.5116(14) 0.4445(13) 0.095(7) Uiso 0.5 1 d . . P B 2
H13D H 0.1293 0.5438 0.4458 0.143 Uiso 0.5 1 calc R U P B 2
H13E H 0.2642 0.5194 0.4936 0.143 Uiso 0.5 1 calc R U P B 2
H13F H 0.1708 0.4586 0.4411 0.143 Uiso 0.5 1 calc R U P B 2
C14A C 0.3601(11) 0.5023(7) 0.3792(8) 0.042(2) Uiso 0.5 1 d . . P B 2
H14D H 0.3621 0.4484 0.3916 0.063 Uiso 0.5 1 calc R U P B 2
H14E H 0.4176 0.5291 0.4242 0.063 Uiso 0.5 1 calc R U P B 2
H14F H 0.3808 0.5096 0.3306 0.063 Uiso 0.5 1 calc R U P B 2
C15 C -0.0947(4) 0.3847(3) 0.1274(3) 0.0306(9) Uani 1 1 d . . . . .
C16 C -0.2157(4) 0.4239(4) 0.1109(4) 0.0461(13) Uani 1 1 d . . . . .
H16A H -0.2390 0.4206 0.1588 0.069 Uiso 1 1 calc R U . . .
H16B H -0.2761 0.3990 0.0657 0.069 Uiso 1 1 calc R U . . .
H16C H -0.2091 0.4769 0.0976 0.069 Uiso 1 1 calc R U . . .
C17 C -0.0593(5) 0.3897(3) 0.0524(3) 0.0416(11) Uani 1 1 d . . . . .
H17A H -0.0513 0.4428 0.0396 0.062 Uiso 1 1 calc R U . . .
H17B H -0.1207 0.3656 0.0072 0.062 Uiso 1 1 calc R U . . .
H17C H 0.0171 0.3639 0.0623 0.062 Uiso 1 1 calc R U . . .
C18 C -0.1063(5) 0.3019(3) 0.1478(4) 0.0397(11) Uani 1 1 d . . . . .
H18A H -0.0298 0.2763 0.1576 0.060 Uiso 1 1 calc R U . . .
H18B H -0.1678 0.2776 0.1028 0.060 Uiso 1 1 calc R U . . .
H18C H -0.1288 0.2988 0.1961 0.060 Uiso 1 1 calc R U . . .
C19 C -0.1050(6) 0.5489(4) 0.2715(5) 0.0601(18) Uani 1 1 d . . . . .
H19A H -0.1146 0.5109 0.3090 0.090 Uiso 1 1 calc R U . . .
H19B H -0.1814 0.5565 0.2282 0.090 Uiso 1 1 calc R U . . .
H19C H -0.0790 0.5966 0.3002 0.090 Uiso 1 1 calc R U . . .
C20 C 0.0111(6) 0.5878(3) 0.1509(4) 0.0533(15) Uani 1 1 d . . . . .
H20A H 0.0218 0.6382 0.1750 0.080 Uiso 1 1 calc R U . . .
H20B H -0.0646 0.5859 0.1059 0.080 Uiso 1 1 calc R U . . .
H20C H 0.0771 0.5769 0.1313 0.080 Uiso 1 1 calc R U . . .
C23 C -0.0183(6) 0.3522(4) 0.3813(4) 0.0514(16) Uani 1 1 d . . . . .
H23A H 0.0033 0.4021 0.4072 0.062 Uiso 1 1 calc R U . . .
H23B H -0.0845 0.3594 0.3298 0.062 Uiso 1 1 calc R U . . .
C24 C -0.0575(6) 0.3014(5) 0.4344(4) 0.064(2) Uani 1 1 d . . . . .
H24A H -0.0828 0.2530 0.4073 0.096 Uiso 1 1 calc R U . . .
H24B H -0.1243 0.3246 0.4462 0.096 Uiso 1 1 calc R U . . .
H24C H 0.0090 0.2932 0.4846 0.096 Uiso 1 1 calc R U . . .
C21A C 0.3291(13) 0.1958(8) 0.1319(9) 0.052(3) Uiso 0.5 1 d . . P C 1
H21A H 0.3590 0.2273 0.0966 0.062 Uiso 0.5 1 calc R U P C 1
H21B H 0.3937 0.1907 0.1845 0.062 Uiso 0.5 1 calc R U P C 1
C22A C 0.2948(14) 0.1208(8) 0.0954(9) 0.059(3) Uiso 0.5 1 d . . P C 1
H22A H 0.2170 0.1241 0.0525 0.088 Uiso 0.5 1 calc R U P C 1
H22B H 0.2898 0.0853 0.1366 0.088 Uiso 0.5 1 calc R U P C 1
H22C H 0.3548 0.1032 0.0730 0.088 Uiso 0.5 1 calc R U P C 1
C21 C 0.3000(9) 0.2077(5) 0.1006(6) 0.0265(16) Uiso 0.5 1 d . . P C 2
H21C H 0.2591 0.2029 0.0418 0.032 Uiso 0.5 1 calc R U P C 2
H21D H 0.3654 0.2448 0.1097 0.032 Uiso 0.5 1 calc R U P C 2
C22 C 0.3527(12) 0.1314(7) 0.1347(8) 0.050(3) Uiso 0.5 1 d . . P C 2
H22D H 0.4100 0.1154 0.1092 0.074 Uiso 0.5 1 calc R U P C 2
H22E H 0.2886 0.0940 0.1239 0.074 Uiso 0.5 1 calc R U P C 2
H22F H 0.3934 0.1359 0.1928 0.074 Uiso 0.5 1 calc R U P C 2

loop_
_atom_site_aniso_label
_atom_site_aniso_U_11
_atom_site_aniso_U_22
_atom_site_aniso_U_33
_atom_site_aniso_U_23
_atom_site_aniso_U_13
_atom_site_aniso_U_12
Ge1 0.01990(17) 0.01826(16) 0.02499(19) 0.00127(16) 0.01004(16) 0.00220(14)
Ge2 0.02424(19) 0.02109(17) 0.0257(2) 0.00141(16) 0.01172(17) 0.00504(15)
Si1 0.0218(5) 0.0264(5) 0.0518(8) 0.0039(6) 0.0137(6) 0.0021(4)
Si2 0.0373(7) 0.0243(5) 0.0426(7) 0.0036(5) 0.0185(6) 0.0120(5)
S1 0.0326(6) 0.0320(5) 0.0424(7) -0.0130(5) 0.0111(5) 0.0010(4)
S2 0.0393(6) 0.0431(6) 0.0414(7) 0.0188(5) 0.0250(6) 0.0177(5)
N1 0.0193(15) 0.0268(16) 0.0280(18) 0.0041(14) 0.0047(13) 0.0049(12)
N2 0.0284(17) 0.0264(16) 0.042(2) 0.0133(16) 0.0174(16) 0.0068(14)
N3 0.040(2) 0.0250(16) 0.0333(19) -0.0061(15) 0.0122(17) 0.0094(16)
N4 0.0218(15) 0.0227(15) 0.0303(18) 0.0033(13) 0.0097(14) 0.0058(12)
C1 0.031(2) 0.034(2) 0.032(2) 0.0046(18) 0.0086(18) 0.0084(18)
C2 0.064(4) 0.055(3) 0.030(3) 0.003(2) 0.012(3) 0.009(3)
C3 0.050(3) 0.033(2) 0.043(3) 0.014(2) 0.023(2) 0.006(2)
C4 0.039(3) 0.058(4) 0.063(4) 0.024(3) 0.009(3) 0.023(3)
C5 0.045(3) 0.0254(19) 0.050(3) 0.012(2) 0.030(2) 0.0038(19)
C9 0.034(3) 0.049(3) 0.080(4) 0.024(3) 0.033(3) 0.017(2)
C10 0.030(3) 0.052(4) 0.099(6) -0.009(4) 0.007(3) -0.008(3)
C11 0.060(4) 0.041(3) 0.045(3) -0.019(3) 0.003(3) 0.011(3)
C15 0.0208(18) 0.033(2) 0.038(2) 0.0029(18) 0.0096(17) 0.0042(16)
C16 0.018(2) 0.055(3) 0.060(4) 0.007(3) 0.006(2) 0.004(2)
C17 0.043(3) 0.048(3) 0.029(2) 0.000(2) 0.006(2) 0.002(2)
C18 0.033(2) 0.033(2) 0.052(3) 0.001(2) 0.014(2) -0.006(2)
C19 0.064(4) 0.053(3) 0.074(4) 0.000(3) 0.038(4) 0.031(3)
C20 0.061(4) 0.032(2) 0.067(4) 0.015(3) 0.021(3) 0.014(2)
C23 0.049(3) 0.064(4) 0.055(4) 0.023(3) 0.035(3) 0.025(3)
C24 0.050(4) 0.089(5) 0.066(4) 0.030(4) 0.036(3) 0.019(4)

loop_
_atom_type_symbol
_atom_type_description
_atom_type_scat_dispersion_real
_atom_type_scat_dispersion_imag
_atom_type_scat_source
C C 0.0033 0.0016 'International Tables Vol C Tables 4.2.6.8 and 6.1.1.4'
H H 0.0000 0.0000 'International Tables Vol C Tables 4.2.6.8 and 6.1.1.4'
N N 0.0061 0.0033 'International Tables Vol C Tables 4.2.6.8 and 6.1.1.4'
Ge Ge 0.1547 1.8001 'International Tables Vol C Tables 4.2.6.8 and 6.1.1.4'
S S 0.1246 0.1234 'International Tables Vol C Tables 4.2.6.8 and 6.1.1.4'
Si Si 0.0817 0.0704 'International Tables Vol C Tables 4.2.6.8 and 6.1.1.4'

loop_
_geom_angle_atom_site_label_1
_geom_angle_atom_site_label_2
_geom_angle_atom_site_label_3
_geom_angle
N2 Ge1 N1 82.05(16)
N2 Ge1 S1 114.39(14)
N1 Ge1 S1 114.03(12)
N2 Ge1 Ge2 120.39(12)
N1 Ge1 Ge2 122.81(12)
S1 Ge1 Ge2 103.08(4)
N2 Ge1 Si1 41.04(12)
N1 Ge1 Si1 41.05(12)
S1 Ge1 Si1 121.48(5)
Ge2 Ge1 Si1 135.42(4)
N3 Ge2 N4 82.47(17)
N3 Ge2 S2 116.80(13)
N4 Ge2 S2 113.60(12)
N3 Ge2 Ge1 119.85(14)
N4 Ge2 Ge1 122.02(11)
S2 Ge2 Ge1 102.41(4)
N3 Ge2 Si2 41.33(14)
N4 Ge2 Si2 41.20(12)
S2 Ge2 Si2 122.76(5)
Ge1 Ge2 Si2 134.83(4)
N1 Si1 N2 88.69(17)
N1 Si1 C10 116.1(3)
N2 Si1 C10 115.7(3)
N1 Si1 C9 114.7(2)
N2 Si1 C9 114.5(3)
C10 Si1 C9 106.8(3)
N1 Si1 Ge1 44.53(12)
N2 Si1 Ge1 44.21(12)
C10 Si1 Ge1 129.2(2)
C9 Si1 Ge1 123.9(2)
N4 Si2 N3 88.59(18)
N4 Si2 C20 115.7(3)
N3 Si2 C20 116.1(3)
N4 Si2 C19 114.8(3)
N3 Si2 C19 115.2(3)
C20 Si2 C19 106.2(3)
N4 Si2 Ge2 44.33(12)
N3 Si2 Ge2 44.33(13)
C20 Si2 Ge2 129.5(2)
C19 Si2 Ge2 124.2(2)
C21 S1 Ge1 105.3(3)
C21A S1 Ge1 97.2(4)
C23 S2 Ge2 102.02(19)
C1 N1 Si1 132.4(3)
C1 N1 Ge1 133.1(3)
Si1 N1 Ge1 94.43(18)
C5 N2 Si1 134.2(3)
C5 N2 Ge1 130.9(3)
Si1 N2 Ge1 94.75(18)
C11 N3 Si2 133.2(3)
C11 N3 Ge2 131.5(3)
Si2 N3 Ge2 94.3(2)
C15 N4 Si2 132.2(3)
C15 N4 Ge2 133.0(3)
Si2 N4 Ge2 94.48(18)
N1 C1 C2 110.9(4)
N1 C1 C4 109.5(4)
C2 C1 C4 109.2(5)
N1 C1 C3 109.8(4)
C2 C1 C3 108.3(5)
C4 C1 C3 109.1(4)
C8A C5 C6A 114.4(16)
C8A C5 N2 115.5(11)
C6A C5 N2 106.5(11)
C8 C5 N2 109.7(5)
C8 C5 C7 114.0(7)
N2 C5 C7 111.4(5)
C8 C5 C6 107.9(6)
N2 C5 C6 106.8(5)
C7 C5 C6 106.7(5)
C8A C5 C7A 106.0(15)
C6A C5 C7A 104.0(16)
N2 C5 C7A 109.8(11)
C14 C11 C13 105.4(11)
C14 C11 N3 111.6(8)
C12A C11 N3 113.0(9)
C13 C11 N3 112.5(9)
C12A C11 C14A 115.3(10)
N3 C11 C14A 109.1(6)
C14 C11 C12 113.7(10)
C13 C11 C12 106.5(10)
N3 C11 C12 107.1(7)
C12A C11 C13A 106.2(12)
N3 C11 C13A 104.7(10)
C14A C11 C13A 107.9(10)
N4 C15 C17 110.9(4)
N4 C15 C18 110.0(4)
C17 C15 C18 109.6(4)
N4 C15 C16 108.2(4)
C17 C15 C16 109.2(4)
C18 C15 C16 108.9(4)
C24 C23 S2 110.1(4)
C22A C21A S1 109.3(10)
C22 C21 S1 112.2(7)

loop_
_geom_bond_atom_site_label_1
_geom_bond_atom_site_label_2
_geom_bond_distance
Ge1 N2 1.845(4)
Ge1 N1 1.855(3)
Ge1 S1 2.2271(13)
Ge1 Ge2 2.4727(6)
Ge1 Si1 2.6374(13)
Ge2 N3 1.847(4)
Ge2 N4 1.847(4)
Ge2 S2 2.2290(12)
Ge2 Si2 2.6358(13)
Si1 N1 1.737(4)
Si1 N2 1.738(4)
Si1 C10 1.856(7)
Si1 C9 1.866(6)
Si2 N4 1.741(4)
Si2 N3 1.746(4)
Si2 C20 1.871(6)
Si2 C19 1.871(6)
S1 C21 1.801(9)
S1 C21A 1.881(14)
S2 C23 1.829(5)
N1 C1 1.460(6)
N2 C5 1.469(6)
N3 C11 1.460(7)
N4 C15 1.471(6)
C1 C2 1.527(7)
C1 C4 1.535(7)
C1 C3 1.539(7)
C5 C8A 1.44(2)
C5 C6A 1.47(3)
C5 C8 1.468(11)
C5 C7 1.470(9)
C5 C6 1.577(11)
C5 C7A 1.67(3)
C11 C14 1.425(17)
C11 C12A 1.426(19)
C11 C13 1.449(19)
C11 C14A 1.551(14)
C11 C12 1.626(16)
C11 C13A 1.66(2)
C15 C17 1.525(7)
C15 C18 1.530(7)
C15 C16 1.535(6)
C23 C24 1.487(8)
C21A C22A 1.47(2)
C21 C22 1.528(16)
